data_1510654
loop_
_publ_author_name
'Millet, P.'
'Kihn, Y.'
'Johnsson, M.'
'Kritikos, M.'

_publ_section_title
;
 Synthesis and crystal structure of Cu2 Ni O (B2 O5) and Cu2 Mg O (B2 O5)
;
_journal_name_full 'Materials Research Bulletin'
_journal_page_first 1725
_journal_page_last 1734
_journal_paper_doi 10.1016/S0025-5408(03)00186-7
_journal_volume 38
_journal_year 2003
_chemical_formula_sum 'B2 Cu2.04 Ni0.96 O6'
_chemical_name_systematic 'Cu2 (Cu0.04 Ni0.96) O (B2 O5)'
_space_group_IT_number 14
_symmetry_space_group_name_Hall '-P 2ybc'
_symmetry_space_group_name_H-M 'P 1 21/c 1'
_cell_angle_alpha 90
_cell_angle_beta 93.28
_cell_angle_gamma 90
_cell_formula_units_Z 4
_cell_length_a 3.2003
_cell_length_b 14.775
_cell_length_c 9.097
_cell_volume 429.442
_citation_journal_id_ASTM MRBUAC
_cod_data_source_file boron_137.cif
_cod_data_source_block B2Cu2.04Ni0.96O6
_cod_original_cell_volume 429.4418
_cod_database_code 1510654

loop_
_symmetry_equiv_pos_as_xyz
x,y,z
-x,y+1/2,-z+1/2
-x,-y,-z
x,-y-1/2,z-1/2

loop_
_atom_site_label
_atom_site_type_symbol
_atom_site_fract_x
_atom_site_fract_y
_atom_site_fract_z
_atom_site_occupancy
_atom_site_U_iso_or_equiv
Cu2 Cu+2 0.1655 0.74105 0.12066 1 0.0
O5 O-2 0.4934 0.6523 0.2609 1 0.0
B1 B+3 0.652 0.421 0.8384 1 0.0
Ni1 Ni+2 0.6828 0.63656 0.87541 0.96 0.0
O2 O-2 0.1855 0.4263 0.537 1 0.0
B2 B+3 0.318 0.3479 0.5976 1 0.0
O4 O-2 0.7213 0.7659 0.9693 1 0.0
O6 O-2 0.1841 0.6154 0.0361 1 0.0
O1 O-2 0.1679 0.656 0.739 1 0.0
Cu1 Cu+2 0.1885 0.54386 0.63717 1 0.0
O3 O-2 0.6068 0.5061 0.7949 1 0.0
Cu3 Cu+2 0.6828 0.63656 0.87541 0.04 0.0
